data_7014999
loop_
_publ_author_name
'Yang, Weiting'
'Li, Jiyang'
'Na, Tianyi'
'Xu, Jin'
'Wang, Lei'
'Yu, Jihong'
'Xu, Ruren'

_publ_section_title
;
 (NH4)6[Mn3B6P9O36(OH)3]&#x00B7;4H2O: A new open-framework manganese
 borophosphate synthesized by using boric acid flux method
;
_journal_issue 11
_journal_name_full 'Dalton Transactions'
_journal_page_first 2549
_journal_paper_doi 10.1039/c0dt01475c
_journal_volume 40
_journal_year 2011
_chemical_formula_moiety 'H35 B6 Mn3 N6 O43 P9'
_chemical_formula_sum 'B6 H35 Mn3 N6 O43 P9'
_chemical_formula_weight 1315.75
_chemical_melting_point ?
_chemical_name_systematic
;
?
;
_space_group_IT_number 5
_symmetry_cell_setting monoclinic
_symmetry_space_group_name_Hall 'C 2y'
_symmetry_space_group_name_H-M 'C 1 2 1'
_atom_sites_solution_hydrogens geom
_atom_sites_solution_primary direct
_atom_sites_solution_secondary difmap
_audit_creation_method SHELXL-97
_cell_angle_alpha 90.00
_cell_angle_beta 92.207(2)
_cell_angle_gamma 90.00
_cell_formula_units_Z 4
_cell_length_a 23.756(4)
_cell_length_b 14.302(2)
_cell_length_c 12.3243(19)
_cell_measurement_reflns_used 6261
_cell_measurement_temperature 296(2)
_cell_measurement_theta_max 28.22
_cell_measurement_theta_min 2.32
_cell_volume 4184.2(11)
_computing_cell_refinement 'Bruker SMART'
_computing_data_collection 'Bruker SMART'
_computing_data_reduction 'Bruker SAINT'
_computing_molecular_graphics 'Bruker SHELXTL'
_computing_publication_material 'Bruker SHELXTL'
_computing_structure_refinement 'SHELXL-97 (Sheldrick, 1997)'
_computing_structure_solution 'SHELXS-97 (Sheldrick, 1990)'
_diffrn_ambient_temperature 296(2)
_diffrn_detector_area_resol_mean 9.00cm
_diffrn_measured_fraction_theta_full 0.982
_diffrn_measured_fraction_theta_max 0.982
_diffrn_measurement_device_type 'CCD area detector'
_diffrn_measurement_method 'phi and omega scans'
_diffrn_radiation_monochromator graphite
_diffrn_radiation_source 'fine-focus sealed tube'
_diffrn_radiation_type MoK\a
_diffrn_radiation_wavelength 0.71073
_diffrn_reflns_av_R_equivalents 0.0362
_diffrn_reflns_av_sigmaI/netI 0.0714
_diffrn_reflns_limit_h_max 31
_diffrn_reflns_limit_h_min -21
_diffrn_reflns_limit_k_max 18
_diffrn_reflns_limit_k_min -18
_diffrn_reflns_limit_l_max 16
_diffrn_reflns_limit_l_min -16
_diffrn_reflns_number 15138
_diffrn_reflns_theta_full 28.40
_diffrn_reflns_theta_max 28.40
_diffrn_reflns_theta_min 1.65
_diffrn_standards_decay_% none
_diffrn_standards_interval_count none
_diffrn_standards_interval_time none
_diffrn_standards_number none
_exptl_absorpt_coefficient_mu 1.370
_exptl_absorpt_correction_type none
_exptl_crystal_colour light
_exptl_crystal_density_diffrn 2.089
_exptl_crystal_density_meas ?
_exptl_crystal_density_method 'not measured'
_exptl_crystal_description rod
_exptl_crystal_F_000 2644
_exptl_crystal_size_max 0.1
_exptl_crystal_size_mid 0.1
_exptl_crystal_size_min 0.4
_refine_diff_density_max 2.143
_refine_diff_density_min -0.806
_refine_diff_density_rms 0.205
_refine_ls_abs_structure_details 'Flack H D (1983), Acta Cryst. A39, 876-881'
_refine_ls_abs_structure_Flack 0.009(18)
_refine_ls_extinction_method none
_refine_ls_goodness_of_fit_ref 1.025
_refine_ls_hydrogen_treatment mixed
_refine_ls_matrix_type full
_refine_ls_number_parameters 606
_refine_ls_number_reflns 10093
_refine_ls_number_restraints 1
_refine_ls_restrained_S_all 1.025
_refine_ls_R_factor_all 0.0625
_refine_ls_R_factor_gt 0.0588
_refine_ls_shift/su_max 0.004
_refine_ls_shift/su_mean 0.000
_refine_ls_structure_factor_coef Fsqd
_refine_ls_weighting_details 'calc w=1/[\s^2^(Fo^2^)+(0.1114P)^2^+5.1944P] where P=(Fo^2^+2Fc^2^)/3'
_refine_ls_weighting_scheme calc
_refine_ls_wR_factor_gt 0.1583
_refine_ls_wR_factor_ref 0.1625
_reflns_number_gt 9317
_reflns_number_total 10093
_reflns_threshold_expression >2sigma(I)
_cod_data_source_file C0DT01475C.TXT
_cod_data_source_block MnBPO-CJ31
_cod_depositor_comments
;
The following automatic conversions were performed:
'_symmetry_cell_setting' value 'Monoclinic' changed to 'monoclinic'
according to '/home/saulius/struct/CIF-dictionaries/cif_core.dic'
dictionary named 'cif_core.dic' version 2.4.1 from 2010-06-29.

Automatic conversion script
Id: cif_fix_enum 1555 2011-01-17 13:19:09Z saulius 

The following automatic conversions were performed:

'_chemical_melting_point' value 'not measured' was changed to '?' -
the value is undefined or not given.

Automatic conversion script
Id: cif_fix_values 1569 2011-02-09 13:29:24Z adriana 

The following automatic conversions were performed:

'_exptl_crystal_density_meas' value 'none' was changed to '?' - the
value is perceived as not measured.

Automatic conversion script
Id: cif_fix_values 3008 2015-01-20 13:52:24Z robertas 
;
_cod_original_cell_volume 4184.3(11)
_cod_original_sg_symbol_H-M C2
_cod_original_formula_sum 'H35 B6 Mn3 N6 O43 P9'
_cod_database_code 7014999

loop_
_symmetry_equiv_pos_as_xyz
'x, y, z'
'-x, y, -z'
'x+1/2, y+1/2, z'
'-x+1/2, y+1/2, -z'

loop_
_atom_site_label
_atom_site_type_symbol
_atom_site_fract_x
_atom_site_fract_y
_atom_site_fract_z
_atom_site_U_iso_or_equiv
_atom_site_adp_type
_atom_site_occupancy
_atom_site_symmetry_multiplicity
_atom_site_calc_flag
_atom_site_refinement_flags
_atom_site_disorder_assembly
_atom_site_disorder_group
Mn1 Mn 0.97027(3) -0.09954(5) 0.25151(6) 0.01368(17) Uani 1 1 d . . .
Mn2 Mn 0.81196(3) 0.22229(5) 0.23113(6) 0.01372(17) Uani 1 1 d . . .
Mn3 Mn 0.76579(3) 0.30784(5) 0.73415(7) 0.01520(17) Uani 1 1 d . . .
P1 P 1.0000 -0.01508(13) 0.5000 0.0138(3) Uani 1 2 d S . .
P2 P 0.94144(6) 0.12065(9) 0.21789(11) 0.0140(3) Uani 1 1 d . . .
P3 P 1.0000 -0.06435(13) 0.0000 0.0142(4) Uani 1 2 d S . .
P4 P 0.87814(5) 0.16302(9) 0.75982(11) 0.0131(3) Uani 1 1 d . . .
P5 P 0.77495(6) 0.44530(9) 0.22945(11) 0.0127(2) Uani 1 1 d . . .
P6 P 0.77737(6) 0.20677(10) 0.49343(11) 0.0147(3) Uani 1 1 d . . .
P7 P 0.74588(6) 0.24904(9) -0.01152(11) 0.0146(3) Uani 1 1 d . . .
P8 P 1.10672(6) -0.17439(9) 0.29319(11) 0.0147(3) Uani 1 1 d . . .
P9 P 0.63444(6) 0.24112(9) 0.71150(11) 0.0157(3) Uani 1 1 d . . .
P10 P 0.71926(6) 0.04360(10) 0.22744(12) 0.0196(3) Uani 1 1 d . . .
B1 B 1.0329(2) 0.0924(4) 0.3364(5) 0.0133(10) Uani 1 1 d . . .
B2 B 1.0391(2) 0.0690(4) 0.1427(4) 0.0136(11) Uani 1 1 d . . .
B3 B 0.7081(3) 0.1278(4) -0.1736(5) 0.0136(10) Uani 1 1 d . . .
B4 B 0.6955(2) 0.3149(4) 0.1682(5) 0.0134(10) Uani 1 1 d . . .
B5 B 0.6898(3) 0.2050(4) 0.3342(5) 0.0158(11) Uani 1 1 d . . .
B6 B 0.7776(2) 0.0891(4) 0.6770(5) 0.0132(10) Uani 1 1 d . . .
O1 O 1.13223(16) -0.2620(3) 0.3498(3) 0.0202(8) Uani 1 1 d . . .
O2 O 1.13502(17) -0.1619(3) 0.1823(3) 0.0198(8) Uani 1 1 d . . .
O3 O 1.04429(17) -0.1840(3) 0.2799(4) 0.0251(9) Uani 1 1 d . . .
O4 O 1.12601(19) -0.0900(3) 0.3667(4) 0.0244(9) Uani 1 1 d . . .
H4 H 1.1139 -0.0411 0.3399 0.080 Uiso 1 1 calc . . .
O5 O 0.92452(18) -0.2272(3) 0.2670(4) 0.0254(9) Uani 1 1 d . . .
O6 O 0.9697(2) -0.1227(3) 0.0818(3) 0.0238(9) Uani 1 1 d . . .
O7 O 0.95464(16) -0.0001(3) -0.0582(3) 0.0161(7) Uani 1 1 d . . .
O8 O 0.96531(17) -0.0729(3) 0.4188(3) 0.0186(8) Uani 1 1 d . . .
O9 O 1.04257(15) 0.0507(3) 0.4436(3) 0.0150(7) Uani 1 1 d . . .
O10 O 0.97676(16) 0.1384(3) 0.3283(3) 0.0158(7) Uani 1 1 d . . .
O11 O 0.98654(15) 0.1279(3) 0.1284(3) 0.0170(8) Uani 1 1 d . . .
O12 O 0.91578(17) 0.0236(3) 0.2192(3) 0.0189(8) Uani 1 1 d . . .
O13 O 1.03897(16) 0.0250(3) 0.2496(3) 0.0130(7) Uani 1 1 d . . .
O14 O 0.92325(16) 0.1691(3) 0.6711(3) 0.0176(8) Uani 1 1 d . . .
O15 O 0.91062(16) 0.1319(3) 0.8653(3) 0.0175(8) Uani 1 1 d . . .
O16 O 0.85036(17) 0.2561(3) 0.7753(3) 0.0201(8) Uani 1 1 d . . .
O17 O 0.83609(17) 0.0823(3) 0.7261(4) 0.0208(8) Uani 1 1 d . . .
O18 O 0.7862(2) 0.4488(3) 0.7242(4) 0.0339(11) Uani 1 1 d . . .
O19 O 0.74704(19) 0.3245(3) 0.9024(3) 0.0215(8) Uani 1 1 d . . .
O20 O 0.74481(16) 0.1517(3) 0.7392(3) 0.0149(7) Uani 1 1 d . . .
O21 O 0.7877(2) 0.2893(3) 0.5659(4) 0.0315(11) Uani 1 1 d . . .
O22 O 0.7810(2) 0.1146(3) 0.5622(3) 0.0237(9) Uani 1 1 d . . .
O23 O 0.81899(17) 0.1977(3) 0.4044(3) 0.0199(8) Uani 1 1 d . . .
O24 O 0.71546(19) 0.2089(5) 0.4445(4) 0.0437(15) Uani 1 1 d . . .
O25 O 0.74625(16) 0.4935(3) 0.3267(3) 0.0146(7) Uani 1 1 d . . .
O26 O 0.80247(17) 0.5250(3) 0.1652(3) 0.0180(8) Uani 1 1 d . . .
O27 O 0.67724(18) 0.3168(3) 0.6937(4) 0.0232(9) Uani 1 1 d . . .
O28 O 0.6305(2) 0.1765(3) 0.6054(4) 0.0286(10) Uani 1 1 d . . .
H28 H 0.6621 0.1579 0.5914 0.080 Uiso 1 1 calc . . .
O29 O 0.65321(16) 0.1749(3) 0.8091(3) 0.0185(8) Uani 1 1 d . . .
O30 O 0.72803(17) 0.4032(3) 0.1527(3) 0.0166(7) Uani 1 1 d . . .
O31 O 0.81789(17) 0.3751(3) 0.2663(3) 0.0189(8) Uani 1 1 d . . .
O32 O 0.69404(16) 0.2650(3) 0.0631(3) 0.0182(8) Uani 1 1 d . . .
O33 O 0.73258(18) 0.1519(3) -0.0637(3) 0.0203(8) Uani 1 1 d . . .
O34 O 0.79950(17) 0.2413(3) 0.0591(3) 0.0203(8) Uani 1 1 d . . .
O35 O 0.6867(3) 0.0406(5) 0.1117(5) 0.0588(19) Uani 1 1 d . . .
H35 H 0.6888 0.0919 0.0825 0.080 Uiso 1 1 calc . . .
O36 O 0.6849(2) 0.1090(3) 0.3001(6) 0.0510(17) Uani 1 1 d . . .
O37 O 0.77765(18) 0.0799(3) 0.2129(4) 0.0243(9) Uani 1 1 d . . .
O38 O 0.89954(17) 0.1998(3) 0.2049(3) 0.0201(8) Uani 1 1 d . . .
O39 O 0.71970(16) 0.2609(3) 0.2580(3) 0.0143(7) Uani 1 1 d . . .
O1W O 0.8297(3) 0.4709(5) 0.5097(6) 0.0553(16) Uani 1 1 d . . .
O2W O 0.9249(3) 0.2714(5) 0.4642(5) 0.0493(15) Uani 1 1 d . . .
O3W O 0.9189(3) 0.7094(5) 0.0086(5) 0.0491(14) Uani 1 1 d . . .
O4W O 0.6538(2) 0.4872(4) 0.5883(4) 0.0354(11) Uani 1 1 d . . .
N1 N 0.8749(5) 0.3643(9) 0.9691(9) 0.084(4) Uani 1 1 d . . .
N2 N 1.0000 0.3037(15) 0.0000 0.22(2) Uani 1 2 d S . .
N3 N 1.0080(5) 0.5711(8) 0.3461(10) 0.090(4) Uani 1 1 d . . .
N4 N 1.0469(6) 0.4910(10) 0.5237(12) 0.122(6) Uani 1 1 d . . .
N5 N 1.0189(4) 0.6495(6) 0.1785(7) 0.058(2) Uani 1 1 d . . .
N6 N 0.0000 0.7330(7) 0.5000 0.054(3) Uani 1 2 d S . .
N7 N 0.8370(3) 0.9926(8) 0.0373(6) 0.062(3) Uani 1 1 d . . .

loop_
_atom_site_aniso_label
_atom_site_aniso_U_11
_atom_site_aniso_U_22
_atom_site_aniso_U_33
_atom_site_aniso_U_23
_atom_site_aniso_U_13
_atom_site_aniso_U_12
Mn1 0.0167(4) 0.0112(4) 0.0130(3) 0.0002(3) -0.0001(3) 0.0002(3)
Mn2 0.0154(4) 0.0103(4) 0.0154(4) 0.0004(3) 0.0004(3) 0.0017(3)
Mn3 0.0190(4) 0.0080(3) 0.0187(4) 0.0005(3) 0.0018(3) 0.0009(3)
P1 0.0179(9) 0.0120(8) 0.0115(8) 0.000 0.0015(6) 0.000
P2 0.0125(6) 0.0113(6) 0.0181(6) 0.0017(5) -0.0010(5) 0.0011(5)
P3 0.0188(9) 0.0131(8) 0.0105(8) 0.000 -0.0004(6) 0.000
P4 0.0134(6) 0.0107(6) 0.0152(6) -0.0009(5) -0.0003(5) 0.0022(5)
P5 0.0166(6) 0.0055(6) 0.0160(6) 0.0001(4) 0.0006(5) -0.0003(5)
P6 0.0185(6) 0.0135(6) 0.0122(6) 0.0023(5) 0.0010(5) 0.0010(5)
P7 0.0178(6) 0.0120(6) 0.0139(6) -0.0020(5) 0.0002(5) 0.0014(5)
P8 0.0154(6) 0.0105(6) 0.0185(6) 0.0010(5) 0.0026(5) 0.0031(5)
P9 0.0163(6) 0.0109(6) 0.0198(6) 0.0017(5) 0.0000(5) 0.0020(5)
P10 0.0253(7) 0.0094(6) 0.0242(7) 0.0004(5) 0.0035(6) -0.0015(5)
B1 0.014(3) 0.012(2) 0.014(3) -0.002(2) -0.002(2) -0.003(2)
B2 0.015(3) 0.015(3) 0.011(2) 0.005(2) -0.0001(19) -0.002(2)
B3 0.019(3) 0.005(2) 0.017(3) -0.0019(19) -0.001(2) 0.000(2)
B4 0.015(2) 0.012(2) 0.014(2) -0.001(2) 0.0011(19) 0.001(2)
B5 0.017(3) 0.011(3) 0.019(3) 0.004(2) 0.003(2) 0.003(2)
B6 0.015(3) 0.011(2) 0.014(2) 0.0007(19) 0.0041(19) -0.002(2)
O1 0.0177(18) 0.017(2) 0.026(2) 0.0066(16) 0.0020(15) 0.0061(15)
O2 0.0201(19) 0.021(2) 0.0186(19) 0.0045(15) 0.0004(15) 0.0071(16)
O3 0.018(2) 0.019(2) 0.039(2) 0.0029(18) 0.0072(17) 0.0006(17)
O4 0.035(2) 0.0122(19) 0.026(2) -0.0055(16) -0.0002(17) -0.0005(17)
O5 0.023(2) 0.018(2) 0.036(2) -0.0049(17) 0.0021(17) -0.0052(17)
O6 0.039(2) 0.0151(19) 0.0177(19) 0.0027(15) 0.0033(17) -0.0084(18)
O7 0.0197(18) 0.0147(18) 0.0138(17) 0.0001(14) 0.0000(13) -0.0001(15)
O8 0.027(2) 0.0139(18) 0.0154(18) -0.0035(14) 0.0013(15) -0.0062(15)
O9 0.0162(17) 0.0169(18) 0.0122(17) 0.0006(14) 0.0026(13) -0.0005(15)
O10 0.0203(18) 0.0143(18) 0.0130(17) -0.0019(13) 0.0030(13) 0.0047(15)
O11 0.0155(18) 0.0168(19) 0.0186(18) 0.0011(14) -0.0021(14) 0.0032(15)
O12 0.0173(18) 0.0123(18) 0.027(2) 0.0004(15) -0.0026(15) -0.0014(15)
O13 0.0146(16) 0.0104(17) 0.0141(17) 0.0007(13) 0.0013(13) 0.0005(13)
O14 0.0173(18) 0.0152(19) 0.0206(19) 0.0019(15) 0.0028(14) 0.0036(15)
O15 0.0184(18) 0.022(2) 0.0125(17) 0.0009(14) -0.0011(13) 0.0082(16)
O16 0.023(2) 0.0101(18) 0.027(2) -0.0048(15) 0.0008(16) 0.0067(16)
O17 0.0146(18) 0.0114(18) 0.036(2) -0.0080(16) -0.0027(16) 0.0017(15)
O18 0.048(3) 0.010(2) 0.045(3) 0.0017(18) 0.016(2) -0.004(2)
O19 0.035(2) 0.0102(18) 0.0194(19) 0.0017(14) -0.0003(17) -0.0011(16)
O20 0.0186(18) 0.0078(17) 0.0185(18) -0.0009(13) 0.0021(14) 0.0017(14)
O21 0.062(3) 0.0069(19) 0.026(2) -0.0037(15) 0.010(2) -0.008(2)
O22 0.044(3) 0.0135(19) 0.0142(19) 0.0060(14) 0.0061(17) 0.0002(18)
O23 0.0208(19) 0.022(2) 0.0173(18) 0.0046(15) 0.0002(14) 0.0015(16)
O24 0.018(2) 0.095(5) 0.018(2) 0.016(3) 0.0024(17) -0.003(3)
O25 0.0202(18) 0.0077(16) 0.0160(17) 0.0012(13) 0.0018(14) 0.0012(14)
O26 0.027(2) 0.0043(16) 0.024(2) 0.0016(14) 0.0076(16) -0.0014(14)
O27 0.025(2) 0.0114(18) 0.033(2) 0.0083(16) -0.0005(17) -0.0021(16)
O28 0.037(3) 0.024(2) 0.025(2) -0.0065(17) 0.0041(18) -0.0061(19)
O29 0.0164(18) 0.0157(18) 0.024(2) 0.0063(15) 0.0033(14) 0.0073(15)
O30 0.0217(19) 0.0090(17) 0.0190(18) 0.0005(14) -0.0021(14) 0.0007(15)
O31 0.021(2) 0.0055(17) 0.030(2) -0.0018(14) -0.0027(16) 0.0011(14)
O32 0.0195(19) 0.0166(19) 0.0185(19) -0.0059(14) 0.0029(14) -0.0016(15)
O33 0.031(2) 0.0118(18) 0.0174(19) -0.0037(14) -0.0031(15) 0.0020(16)
O34 0.0206(19) 0.023(2) 0.0170(18) -0.0002(15) -0.0031(15) 0.0012(16)
O35 0.063(4) 0.068(5) 0.044(3) 0.019(3) -0.017(3) -0.036(4)
O36 0.047(3) 0.012(2) 0.098(5) -0.004(3) 0.047(3) -0.002(2)
O37 0.024(2) 0.0134(19) 0.035(2) 0.0010(17) 0.0036(17) -0.0003(16)
O38 0.0170(18) 0.017(2) 0.026(2) 0.0047(15) 0.0015(15) 0.0001(15)
O39 0.0177(18) 0.0113(17) 0.0142(17) 0.0035(13) 0.0016(13) 0.0028(14)
O1W 0.070(4) 0.042(3) 0.055(4) 0.003(3) 0.008(3) -0.003(3)
O2W 0.045(3) 0.051(4) 0.052(4) -0.005(3) 0.006(3) -0.005(3)
O3W 0.047(3) 0.045(3) 0.054(4) 0.003(3) 0.001(3) -0.002(3)
O4W 0.037(3) 0.031(3) 0.038(3) 0.001(2) 0.004(2) -0.003(2)
N1 0.081(7) 0.098(8) 0.073(6) -0.029(6) 0.021(5) -0.048(6)
N2 0.111(18) 0.050(11) 0.49(6) 0.000 -0.09(3) 0.000
N3 0.128(10) 0.050(6) 0.094(8) -0.021(5) 0.040(7) -0.003(6)
N4 0.121(10) 0.106(11) 0.145(12) 0.052(9) 0.063(9) 0.076(9)
N5 0.090(6) 0.033(4) 0.050(4) -0.003(3) 0.008(4) 0.005(4)
N6 0.095(9) 0.021(4) 0.047(6) 0.000 -0.001(6) 0.000
N7 0.037(4) 0.103(7) 0.045(4) -0.036(5) -0.004(3) 0.004(4)

loop_
_atom_type_symbol
_atom_type_description
_atom_type_scat_dispersion_real
_atom_type_scat_dispersion_imag
_atom_type_scat_source
B B 0.0013 0.0007 'International Tables Vol C Tables 4.2.6.8 and 6.1.1.4'
H H 0.0000 0.0000 'International Tables Vol C Tables 4.2.6.8 and 6.1.1.4'
O O 0.0106 0.0060 'International Tables Vol C Tables 4.2.6.8 and 6.1.1.4'
P P 0.1023 0.0942 'International Tables Vol C Tables 4.2.6.8 and 6.1.1.4'
Mn Mn 0.3368 0.7283 'International Tables Vol C Tables 4.2.6.8 and 6.1.1.4'
N N 0.0061 0.0033 'International Tables Vol C Tables 4.2.6.8 and 6.1.1.4'

loop_
_geom_angle_atom_site_label_1
_geom_angle_atom_site_label_2
_geom_angle_atom_site_label_3
_geom_angle
_geom_angle_site_symmetry_1
_geom_angle_site_symmetry_3
_geom_angle_publ_flag
O8 Mn1 O6 176.13(18) . . ?
O8 Mn1 O5 91.11(17) . . ?
O6 Mn1 O5 88.29(17) . . ?
O8 Mn1 O3 91.07(17) . . ?
O6 Mn1 O3 92.70(18) . . ?
O5 Mn1 O3 85.47(17) . . ?
O8 Mn1 O12 88.73(16) . . ?
O6 Mn1 O12 88.01(17) . . ?
O5 Mn1 O12 113.57(16) . . ?
O3 Mn1 O12 160.96(16) . . ?
O8 Mn1 O13 86.54(14) . . ?
O6 Mn1 O13 94.85(15) . . ?
O5 Mn1 O13 167.59(15) . . ?
O3 Mn1 O13 82.40(15) . . ?
O12 Mn1 O13 78.59(14) . . ?
O38 Mn2 O34 88.16(16) . . ?
O38 Mn2 O23 94.93(16) . . ?
O34 Mn2 O23 175.95(16) . . ?
O38 Mn2 O37 101.75(16) . . ?
O34 Mn2 O37 88.86(17) . . ?
O23 Mn2 O37 87.96(17) . . ?
O38 Mn2 O31 97.00(16) . . ?
O34 Mn2 O31 94.20(16) . . ?
O23 Mn2 O31 88.03(16) . . ?
O37 Mn2 O31 161.10(16) . . ?
O38 Mn2 O39 174.72(15) . . ?
O34 Mn2 O39 90.92(14) . . ?
O23 Mn2 O39 86.24(14) . . ?
O37 Mn2 O39 83.43(15) . . ?
O31 Mn2 O39 77.88(15) . . ?
O18 Mn3 O27 99.05(19) . . ?
O18 Mn3 O19 90.42(18) . . ?
O27 Mn3 O19 88.84(17) . . ?
O18 Mn3 O21 89.82(18) . . ?
O27 Mn3 O21 93.12(19) . . ?
O19 Mn3 O21 177.96(19) . . ?
O18 Mn3 O16 97.35(19) . . ?
O27 Mn3 O16 163.56(16) . . ?
O19 Mn3 O16 92.10(16) . . ?
O21 Mn3 O16 85.86(18) . . ?
O18 Mn3 O20 177.89(18) . . ?
O27 Mn3 O20 81.48(15) . . ?
O19 Mn3 O20 91.63(15) . . ?
O21 Mn3 O20 88.11(15) . . ?
O16 Mn3 O20 82.09(14) . . ?
O8 P1 O8 113.9(3) 2_756 . ?
O8 P1 O9 106.1(2) 2_756 . ?
O8 P1 O9 112.3(2) . . ?
O8 P1 O9 112.3(2) 2_756 2_756 ?
O8 P1 O9 106.1(2) . 2_756 ?
O9 P1 O9 106.0(3) . 2_756 ?
O38 P2 O12 115.0(2) . . ?
O38 P2 O11 109.9(2) . . ?
O12 P2 O11 110.7(2) . . ?
O38 P2 O10 107.1(2) . . ?
O12 P2 O10 109.7(2) . . ?
O11 P2 O10 103.8(2) . . ?
O6 P3 O6 113.0(4) . 2_755 ?
O6 P3 O7 110.8(2) . 2_755 ?
O6 P3 O7 106.9(2) 2_755 2_755 ?
O6 P3 O7 106.9(2) . . ?
O6 P3 O7 110.8(2) 2_755 . ?
O7 P3 O7 108.3(3) 2_755 . ?
O16 P4 O15 110.8(2) . . ?
O16 P4 O14 110.8(2) . . ?
O15 P4 O14 105.7(2) . . ?
O16 P4 O17 114.0(2) . . ?
O15 P4 O17 107.5(2) . . ?
O14 P4 O17 107.6(2) . . ?
O31 P5 O26 110.8(2) . . ?
O31 P5 O30 113.0(2) . . ?
O26 P5 O30 106.3(2) . . ?
O31 P5 O25 112.2(2) . . ?
O26 P5 O25 105.9(2) . . ?
O30 P5 O25 108.3(2) . . ?
O21 P6 O23 113.9(3) . . ?
O21 P6 O24 110.1(4) . . ?
O23 P6 O24 110.7(2) . . ?
O21 P6 O22 109.7(2) . . ?
O23 P6 O22 107.2(2) . . ?
O24 P6 O22 104.9(3) . . ?
O19 P7 O34 114.6(2) 1_554 . ?
O19 P7 O33 110.8(2) 1_554 . ?
O34 P7 O33 108.9(2) . . ?
O19 P7 O32 109.9(2) 1_554 . ?
O34 P7 O32 109.4(2) . . ?
O33 P7 O32 102.6(2) . . ?
O3 P8 O1 110.2(2) . . ?
O3 P8 O2 112.0(3) . . ?
O1 P8 O2 108.3(2) . . ?
O3 P8 O4 113.7(3) . . ?
O1 P8 O4 105.2(2) . . ?
O2 P8 O4 107.0(2) . . ?
O5 P9 O27 116.6(3) 4_656 . ?
O5 P9 O29 106.5(2) 4_656 . ?
O27 P9 O29 111.6(2) . . ?
O5 P9 O28 107.0(3) 4_656 . ?
O27 P9 O28 108.3(3) . . ?
O29 P9 O28 106.3(2) . . ?
O18 P10 O37 117.3(3) 4_646 . ?
O18 P10 O36 105.2(3) 4_646 . ?
O37 P10 O36 111.8(3) . . ?
O18 P10 O35 106.7(3) 4_646 . ?
O37 P10 O35 108.7(3) . . ?
O36 P10 O35 106.6(4) . . ?
O13 B1 O9 112.3(4) . . ?
O13 B1 O10 111.0(4) . . ?
O9 B1 O10 110.6(4) . . ?
O13 B1 O14 110.3(4) . 2_756 ?
O9 B1 O14 105.4(4) . 2_756 ?
O10 B1 O14 106.9(4) . 2_756 ?
O7 B2 O13 111.0(4) 2_755 . ?
O7 B2 O15 104.9(4) 2_755 2_756 ?
O13 B2 O15 110.3(4) . 2_756 ?
O7 B2 O11 113.8(4) 2_755 . ?
O13 B2 O11 108.4(4) . . ?
O15 B2 O11 108.4(4) 2_756 . ?
O20 B3 O29 109.8(4) 1_554 1_554 ?
O20 B3 O33 113.1(4) 1_554 . ?
O29 B3 O33 109.6(4) 1_554 . ?
O20 B3 O26 113.0(4) 1_554 4_645 ?
O29 B3 O26 108.0(4) 1_554 4_645 ?
O33 B3 O26 103.0(4) . 4_645 ?
O39 B4 O32 114.0(4) . . ?
O39 B4 O2 112.6(4) . 3_455 ?
O32 B4 O2 102.6(4) . 3_455 ?
O39 B4 O30 110.9(4) . . ?
O32 B4 O30 106.9(4) . . ?
O2 B4 O30 109.4(4) 3_455 . ?
O36 B5 O39 112.1(5) . . ?
O36 B5 O1 106.2(5) . 3_455 ?
O39 B5 O1 113.1(4) . 3_455 ?
O36 B5 O24 109.5(6) . . ?
O39 B5 O24 112.6(5) . . ?
O1 B5 O24 102.8(5) 3_455 . ?
O20 B6 O22 114.4(4) . . ?
O20 B6 O25 112.2(4) . 4_646 ?
O22 B6 O25 103.6(4) . 4_646 ?
O20 B6 O17 110.0(4) . . ?
O22 B6 O17 108.8(4) . . ?
O25 B6 O17 107.6(4) 4_646 . ?
B5 O1 P8 123.6(4) 3_545 . ?
B4 O2 P8 121.8(3) 3_545 . ?
P8 O3 Mn1 140.2(3) . . ?
P8 O4 H4 109.5 . . ?
P9 O5 Mn1 138.9(3) 4_646 . ?
P3 O6 Mn1 125.9(2) . . ?
B2 O7 P3 129.9(4) 2_755 . ?
P1 O8 Mn1 134.1(2) . . ?
B1 O9 P1 124.5(3) . . ?
B1 O10 P2 115.4(3) . . ?
B2 O11 P2 117.7(3) . . ?
P2 O12 Mn1 119.8(2) . . ?
B1 O13 B2 112.5(4) . . ?
B1 O13 Mn1 113.3(3) . . ?
B2 O13 Mn1 110.6(3) . . ?
B1 O14 P4 119.5(3) 2_756 . ?
B2 O15 P4 119.2(3) 2_756 . ?
P4 O16 Mn3 132.6(2) . . ?
B6 O17 P4 129.0(4) . . ?
P10 O18 Mn3 146.7(3) 4_656 . ?
P7 O19 Mn3 127.4(2) 1_556 . ?
B6 O20 B3 127.3(4) . 1_556 ?
B6 O20 Mn3 118.2(3) . . ?
B3 O20 Mn3 112.8(3) 1_556 . ?
P6 O21 Mn3 128.8(3) . . ?
B6 O22 P6 136.6(4) . . ?
P6 O23 Mn2 132.4(2) . . ?
B5 O24 P6 134.8(4) . . ?
B6 O25 P5 124.2(3) 4_656 . ?
B3 O26 P5 127.8(4) 4_655 . ?
P9 O27 Mn3 125.8(2) . . ?
P9 O28 H28 109.5 . . ?
B3 O29 P9 127.2(4) 1_556 . ?
B4 O30 P5 127.6(3) . . ?
P5 O31 Mn2 124.3(2) . . ?
B4 O32 P7 125.9(3) . . ?
B3 O33 P7 130.3(3) . . ?
P7 O34 Mn2 131.0(2) . . ?
P10 O35 H35 109.5 . . ?
B5 O36 P10 134.8(4) . . ?
P10 O37 Mn2 130.4(3) . . ?
P2 O38 Mn2 137.4(2) . . ?
B5 O39 B4 127.0(4) . . ?
B5 O39 Mn2 117.2(3) . . ?
B4 O39 Mn2 111.7(3) . . ?

loop_
_geom_bond_atom_site_label_1
_geom_bond_atom_site_label_2
_geom_bond_distance
_geom_bond_site_symmetry_2
_geom_bond_publ_flag
Mn1 O8 2.104(4) . ?
Mn1 O6 2.117(4) . ?
Mn1 O5 2.137(4) . ?
Mn1 O3 2.151(4) . ?
Mn1 O12 2.213(4) . ?
Mn1 O13 2.417(4) . ?
Mn2 O38 2.142(4) . ?
Mn2 O34 2.146(4) . ?
Mn2 O23 2.165(4) . ?
Mn2 O37 2.202(4) . ?
Mn2 O31 2.231(4) . ?
Mn2 O39 2.297(4) . ?
Mn3 O18 2.079(5) . ?
Mn3 O27 2.147(4) . ?
Mn3 O19 2.151(4) . ?
Mn3 O21 2.174(5) . ?
Mn3 O16 2.182(4) . ?
Mn3 O20 2.290(4) . ?
P1 O8 1.517(4) 2_756 ?
P1 O8 1.517(4) . ?
P1 O9 1.564(4) . ?
P1 O9 1.564(4) 2_756 ?
P2 O38 1.512(4) . ?
P2 O12 1.516(4) . ?
P2 O11 1.570(4) . ?
P2 O10 1.591(4) . ?
P3 O6 1.513(4) . ?
P3 O6 1.513(4) 2_755 ?
P3 O7 1.568(4) 2_755 ?
P3 O7 1.568(4) . ?
P4 O16 1.501(4) . ?
P4 O15 1.552(4) . ?
P4 O14 1.563(4) . ?
P4 O17 1.572(4) . ?
P5 O31 1.490(4) . ?
P5 O26 1.547(4) . ?
P5 O30 1.555(4) . ?
P5 O25 1.562(4) . ?
P6 O21 1.494(4) . ?
P6 O23 1.510(4) . ?
P6 O24 1.568(5) . ?
P6 O22 1.568(4) . ?
P7 O19 1.514(4) 1_554 ?
P7 O34 1.519(4) . ?
P7 O33 1.558(4) . ?
P7 O32 1.581(4) . ?
P8 O3 1.492(4) . ?
P8 O1 1.546(4) . ?
P8 O2 1.556(4) . ?
P8 O4 1.567(4) . ?
P9 O5 1.506(5) 4_656 ?
P9 O27 1.506(4) . ?
P9 O29 1.582(4) . ?
P9 O28 1.602(5) . ?
P10 O18 1.488(5) 4_646 ?
P10 O37 1.498(5) . ?
P10 O36 1.549(5) . ?
P10 O35 1.596(6) . ?
B1 O13 1.452(7) . ?
B1 O9 1.459(7) . ?
B1 O10 1.487(7) . ?
B1 O14 1.518(7) 2_756 ?
B2 O7 1.448(7) 2_755 ?
B2 O13 1.460(6) . ?
B2 O15 1.501(7) 2_756 ?
B2 O11 1.511(7) . ?
B3 O20 1.451(7) 1_554 ?
B3 O29 1.476(7) 1_554 ?
B3 O33 1.494(7) . ?
B3 O26 1.496(6) 4_645 ?
B4 O39 1.450(7) . ?
B4 O32 1.479(7) . ?
B4 O2 1.492(7) 3_455 ?
B4 O30 1.496(7) . ?
B5 O36 1.439(8) . ?
B5 O39 1.441(7) . ?
B5 O1 1.467(7) 3_455 ?
B5 O24 1.469(8) . ?
B6 O20 1.429(7) . ?
B6 O22 1.467(7) . ?
B6 O25 1.480(7) 4_646 ?
B6 O17 1.496(7) . ?
O1 B5 1.467(7) 3_545 ?
O2 B4 1.492(7) 3_545 ?
O4 H4 0.8200 . ?
O5 P9 1.506(5) 4_646 ?
O7 B2 1.448(7) 2_755 ?
O14 B1 1.518(7) 2_756 ?
O15 B2 1.501(7) 2_756 ?
O18 P10 1.488(5) 4_656 ?
O19 P7 1.514(4) 1_556 ?
O20 B3 1.451(7) 1_556 ?
O25 B6 1.480(7) 4_656 ?
O26 B3 1.496(6) 4_655 ?
O28 H28 0.8200 . ?
O29 B3 1.476(7) 1_556 ?
O35 H35 0.8200 . ?

loop_
_geom_hbond_atom_site_label_D
_geom_hbond_atom_site_label_H
_geom_hbond_atom_site_label_A
_geom_hbond_distance_DH
_geom_hbond_distance_HA
_geom_hbond_distance_DA
_geom_hbond_angle_DHA
_geom_hbond_site_symmetry_A
O4 H4 O13 0.82 2.27 2.972(6) 144.0 .
O4 H4 O17 0.82 2.29 2.876(6) 128.3 2_756
O4 H4 O9 0.82 2.53 3.004(6) 118.1 .
O28 H28 O24 0.82 2.37 2.920(7) 125.6 .
O28 H28 O20 0.82 2.63 3.142(6) 122.1 .
O35 H35 O33 0.82 2.28 2.929(8) 136.0 .
O35 H35 O32 0.82 2.49 3.271(8) 159.4 .
